data_2238220
loop_
_publ_author_name
'Venugopala, K. N.'
'Nayak, Susanta K.'
'Odhav, B.'

_publ_section_title
;
 {2-[(1,3-Benzothiazol-2-yl)methoxy]-5-chlorophenyl}(4-chlorophenyl)methanone
;
_journal_coeditor_code LX2286
_journal_issue 7
_journal_name_full 'Acta Crystallographica Section E'
_journal_page_first o1124
_journal_paper_doi 10.1107/S1600536813016243
_journal_volume 69
_journal_year 2013
_chemical_formula_iupac 'C21 H13 Cl2 N O2 S'
_chemical_formula_moiety 'C21 H13 Cl2 N O2 S'
_chemical_formula_sum 'C21 H13 Cl2 N O2 S'
_chemical_formula_weight 414.29
_chemical_melting_point 448(2)
_chemical_name_systematic
;
{2-[(1,3-Benzothiazol-2-yl)methoxy]-5-chlorophenyl}(4-chlorophenyl)methanone
;
_space_group_IT_number 14
_symmetry_cell_setting monoclinic
_symmetry_space_group_name_Hall '-P 2yn'
_symmetry_space_group_name_H-M 'P 1 21/n 1'
_atom_sites_solution_hydrogens difmap
_atom_sites_solution_primary direct
_atom_sites_solution_secondary difmap
_cell_angle_alpha 90.00
_cell_angle_beta 105.772(3)
_cell_angle_gamma 90.00
_cell_formula_units_Z 4
_cell_length_a 13.6452(4)
_cell_length_b 7.47005(19)
_cell_length_c 18.7286(6)
_cell_measurement_reflns_used 340
_cell_measurement_temperature 292(2)
_cell_measurement_theta_max 27.98
_cell_measurement_theta_min 0.97
_cell_volume 1837.14(10)
_computing_cell_refinement
;
CrysAlis CCD (Oxford Diffraction, 2009)
;
_computing_data_collection
;
CrysAlis CCD (Oxford Diffraction, 2009)
;
_computing_data_reduction
;
CrysAlis RED (Oxford Diffraction, 2009)
;
_computing_molecular_graphics
;ORTEP-3 for Windows (Farrugia, 2012)
and Mercury (Macrae <i>et al.</i>, 2008)
;
_computing_publication_material 'PLATON (Spek, 2009) and PARST (Nardelli, 1995)'
_computing_structure_refinement 'SHELXL97 (Sheldrick, 2008)'
_computing_structure_solution 'SHELXS97 (Sheldrick, 2008)'
_diffrn_ambient_temperature 292(2)
_diffrn_detector_area_resol_mean 16.0839
_diffrn_measured_fraction_theta_full 0.999
_diffrn_measured_fraction_theta_max 0.999
_diffrn_measurement_device_type
;
Oxford Diffraction Xcalibur (Eos, Nova)
;
_diffrn_measurement_method '\w scans'
_diffrn_radiation_monochromator mirror
_diffrn_radiation_source 'Mova (Mo) X-ray Source'
_diffrn_radiation_type 'Mo K\a'
_diffrn_radiation_wavelength 0.7107
_diffrn_reflns_av_R_equivalents 0.0467
_diffrn_reflns_av_sigmaI/netI 0.0398
_diffrn_reflns_limit_h_max 16
_diffrn_reflns_limit_h_min -16
_diffrn_reflns_limit_k_max 9
_diffrn_reflns_limit_k_min -9
_diffrn_reflns_limit_l_max 22
_diffrn_reflns_limit_l_min -23
_diffrn_reflns_number 18937
_diffrn_reflns_reduction_process
;
;
_diffrn_reflns_theta_full 26.00
_diffrn_reflns_theta_max 26.00
_diffrn_reflns_theta_min 2.95
_exptl_absorpt_coefficient_mu 0.484
_exptl_absorpt_correction_T_max 0.9354
_exptl_absorpt_correction_T_min 0.8969
_exptl_absorpt_correction_type multi-scan
_exptl_absorpt_process_details '(CrysAlis PRO; Oxford Diffraction, 2010)'
_exptl_crystal_colour colourless
_exptl_crystal_density_diffrn 1.498
_exptl_crystal_density_method 'Not Measured'
_exptl_crystal_description plate
_exptl_crystal_F_000 848
_exptl_crystal_size_max 0.23
_exptl_crystal_size_mid 0.21
_exptl_crystal_size_min 0.14
_refine_diff_density_max 0.241
_refine_diff_density_min -0.287
_refine_ls_extinction_method none
_refine_ls_goodness_of_fit_ref 1.077
_refine_ls_hydrogen_treatment constr
_refine_ls_matrix_type full
_refine_ls_number_parameters 241
_refine_ls_number_reflns 3602
_refine_ls_number_restraints 0
_refine_ls_restrained_S_all 1.077
_refine_ls_R_factor_all 0.0717
_refine_ls_R_factor_gt 0.0427
_refine_ls_shift/su_max 0.001
_refine_ls_shift/su_mean 0.000
_refine_ls_structure_factor_coef Fsqd
_refine_ls_weighting_details 'calc w=1/[\s^2^(Fo^2^)+(0.0429P)^2^+0.3056P] where P=(Fo^2^+2Fc^2^)/3'
_refine_ls_weighting_scheme calc
_refine_ls_wR_factor_gt 0.0946
_refine_ls_wR_factor_ref 0.1085
_reflns_number_gt 2544
_reflns_number_total 3602
_reflns_threshold_expression I>2sigma(I)
_cod_data_source_file lx2286.cif
_cod_data_source_block I
_cod_original_cell_volume 1837.14(9)
_cod_original_sg_symbol_H-M 'P 21/n'
_cod_database_code 2238220
_cod_database_fobs_code 2238220

loop_
_symmetry_equiv_pos_site_id
_symmetry_equiv_pos_as_xyz
1 x,y,z
2 1/2-x,1/2+y,1/2-z
3 -x,-y,-z
4 1/2+x,1/2-y,1/2+z

loop_
_atom_site_type_symbol
_atom_site_label
_atom_site_fract_x
_atom_site_fract_y
_atom_site_fract_z
_atom_site_U_iso_or_equiv
_atom_site_adp_type
_atom_site_calc_flag
_atom_site_refinement_flags
_atom_site_occupancy
_atom_site_symmetry_multiplicity
Cl Cl1 1.03821(5) 0.35913(10) 0.66313(5) 0.0683(2) Uani d . 1 2
Cl Cl2 0.27764(6) 0.15904(12) 0.68234(5) 0.0776(3) Uani d . 1 2
S S1 0.41607(5) 0.64525(9) 0.62033(3) 0.0465(2) Uani d . 1 2
O O1 0.61507(12) 0.6008(2) 0.61055(9) 0.0449(4) Uani d . 1 2
O O2 0.75637(13) 0.4439(3) 0.80903(9) 0.0571(5) Uani d . 1 2
N N1 0.39772(14) 0.8383(2) 0.50261(9) 0.0357(4) Uani d . 1 2
C C1 0.29751(17) 0.7360(3) 0.57862(12) 0.0384(5) Uani d . 1 2
C C2 0.20652(19) 0.7169(3) 0.59779(13) 0.0496(7) Uani d . 1 2
H H2 0.2033 0.6494 0.6388 0.060 Uiso calc R 1 2
C C3 0.12177(14) 0.8006(3) 0.55448(11) 0.0551(7) Uani d . 1 2
H H3 0.0600 0.7892 0.5661 0.066 Uiso calc R 1 2
C C4 0.12656(14) 0.9025(3) 0.49327(11) 0.0524(7) Uani d R 1 2
H H4 0.0681 0.9592 0.4652 0.063 Uiso calc R 1 2
C C5 0.21558(18) 0.9210(3) 0.47357(12) 0.0433(6) Uani d . 1 2
H H5 0.2179 0.9891 0.4325 0.052 Uiso calc R 1 2
C C6 0.30286(17) 0.8354(3) 0.51649(11) 0.0344(5) Uani d . 1 2
C C7 0.46196(17) 0.7448(3) 0.55169(11) 0.0335(5) Uani d . 1 2
C C8 0.56983(17) 0.7178(3) 0.55111(12) 0.0410(6) Uani d . 1 2
H H8A 0.5729 0.6658 0.5043 0.049 Uiso calc R 1 2
H H8B 0.6056 0.8315 0.5574 0.049 Uiso calc R 1 2
C C9 0.71332(16) 0.5456(3) 0.61952(12) 0.0359(5) Uani d . 1 2
C C10 0.76869(18) 0.5827(3) 0.56916(13) 0.0423(6) Uani d . 1 2
H H10 0.7387 0.6468 0.5262 0.051 Uiso calc R 1 2
C C11 0.86790(19) 0.5250(3) 0.58258(14) 0.0476(6) Uani d . 1 2
H H11 0.9046 0.5490 0.5485 0.057 Uiso calc R 1 2
C C12 0.91267(17) 0.4315(3) 0.64669(15) 0.0455(6) Uani d . 1 2
C C13 0.85941(17) 0.3962(3) 0.69754(13) 0.0406(6) Uani d . 1 2
H H13 0.8910 0.3356 0.7411 0.049 Uiso calc R 1 2
C C14 0.75846(16) 0.4504(3) 0.68441(12) 0.0352(5) Uani d . 1 2
C C15 0.70758(17) 0.4179(3) 0.74501(13) 0.0364(5) Uani d . 1 2
C C16 0.60070(17) 0.3519(3) 0.72806(11) 0.0328(5) Uani d . 1 2
C C17 0.55910(17) 0.2434(3) 0.66717(12) 0.0375(5) Uani d . 1 2
H H17 0.5975 0.2137 0.6348 0.045 Uiso calc R 1 2
C C18 0.46132(18) 0.1796(3) 0.65457(13) 0.0413(6) Uani d . 1 2
H H18 0.4343 0.1034 0.6148 0.050 Uiso calc R 1 2
C C19 0.40357(17) 0.2297(3) 0.70148(13) 0.0426(6) Uani d . 1 2
C C20 0.44320(18) 0.3374(3) 0.76184(13) 0.0435(6) Uani d . 1 2
H H20 0.4035 0.3705 0.7929 0.052 Uiso calc R 1 2
C C21 0.54231(18) 0.3957(3) 0.77580(12) 0.0388(6) Uani d . 1 2
H H21 0.5704 0.4650 0.8176 0.047 Uiso calc R 1 2

loop_
_atom_site_aniso_label
_atom_site_aniso_U_11
_atom_site_aniso_U_22
_atom_site_aniso_U_33
_atom_site_aniso_U_12
_atom_site_aniso_U_13
_atom_site_aniso_U_23
Cl1 0.0348(4) 0.0681(5) 0.1045(6) 0.0057(3) 0.0233(4) -0.0048(4)
Cl2 0.0439(5) 0.0873(6) 0.1010(6) -0.0192(4) 0.0186(4) -0.0089(5)
S1 0.0465(4) 0.0513(4) 0.0448(4) 0.0111(3) 0.0174(3) 0.0183(3)
O1 0.0344(9) 0.0520(10) 0.0520(10) 0.0117(8) 0.0180(8) 0.0215(8)
O2 0.0495(11) 0.0790(14) 0.0378(10) -0.0129(10) 0.0032(9) -0.0004(9)
N1 0.0373(11) 0.0370(11) 0.0321(10) 0.0027(8) 0.0084(9) 0.0035(8)
C1 0.0397(14) 0.0370(13) 0.0398(13) 0.0046(10) 0.0131(11) 0.0034(10)
C2 0.0507(17) 0.0545(16) 0.0502(15) 0.0031(13) 0.0245(13) 0.0062(13)
C3 0.0427(16) 0.0652(18) 0.0626(18) 0.0036(13) 0.0231(14) 0.0006(14)
C4 0.0386(15) 0.0629(18) 0.0525(16) 0.0123(13) 0.0068(13) 0.0026(13)
C5 0.0421(15) 0.0465(14) 0.0390(14) 0.0040(11) 0.0068(12) 0.0054(11)
C6 0.0379(14) 0.0325(12) 0.0327(12) -0.0002(10) 0.0093(11) -0.0035(10)
C7 0.0366(13) 0.0302(12) 0.0340(12) 0.0004(10) 0.0102(10) 0.0004(10)
C8 0.0385(14) 0.0431(14) 0.0422(14) 0.0059(11) 0.0123(11) 0.0114(11)
C9 0.0321(13) 0.0318(12) 0.0454(14) 0.0011(10) 0.0131(11) -0.0007(10)
C10 0.0433(15) 0.0406(14) 0.0468(14) -0.0005(11) 0.0187(12) 0.0018(11)
C11 0.0454(15) 0.0439(15) 0.0608(16) -0.0051(12) 0.0270(13) -0.0046(13)
C12 0.0309(13) 0.0403(14) 0.0673(17) -0.0023(11) 0.0166(13) -0.0105(13)
C13 0.0348(14) 0.0359(13) 0.0487(14) 0.0006(10) 0.0073(12) -0.0020(11)
C14 0.0320(13) 0.0300(12) 0.0433(13) -0.0014(10) 0.0100(11) -0.0038(10)
C15 0.0376(14) 0.0318(12) 0.0377(14) 0.0040(10) 0.0066(11) 0.0034(10)
C16 0.0354(13) 0.0303(12) 0.0313(12) 0.0020(10) 0.0065(10) 0.0043(9)
C17 0.0453(15) 0.0316(13) 0.0371(13) 0.0047(11) 0.0136(11) 0.0012(10)
C18 0.0437(15) 0.0339(13) 0.0440(14) -0.0028(11) 0.0078(12) -0.0039(10)
C19 0.0327(13) 0.0417(14) 0.0516(15) -0.0038(11) 0.0083(12) 0.0077(12)
C20 0.0440(15) 0.0500(15) 0.0406(14) 0.0002(12) 0.0184(12) 0.0038(11)
C21 0.0452(15) 0.0412(14) 0.0295(12) -0.0018(11) 0.0094(11) -0.0014(10)

loop_
_atom_type_symbol
_atom_type_description
_atom_type_scat_dispersion_real
_atom_type_scat_dispersion_imag
_atom_type_scat_source
C C 0.0033 0.0016 ' International Tables Vol C Tables 4.2.6.8 and 6.1.1.4'
H H 0.0000 0.0000 ' International Tables Vol C Tables 4.2.6.8 and 6.1.1.4'
Cl Cl 0.1484 0.1585 ' International Tables Vol C Tables 4.2.6.8 and 6.1.1.4'
N N 0.0061 0.0033 ' International Tables Vol C Tables 4.2.6.8 and 6.1.1.4'
O O 0.0106 0.0060 ' International Tables Vol C Tables 4.2.6.8 and 6.1.1.4'
S S 0.1246 0.1234 ' International Tables Vol C Tables 4.2.6.8 and 6.1.1.4'

loop_
_geom_angle_atom_site_label_1
_geom_angle_atom_site_label_2
_geom_angle_atom_site_label_3
_geom_angle
C1 S1 C7 88.81(11)
C9 O1 C8 119.01(16)
C7 N1 C6 110.21(18)
C2 C1 C6 121.4(2)
C2 C1 S1 129.33(18)
C6 C1 S1 109.22(17)
C3 C2 C1 118.0(2)
C3 C2 H2 121.0
C1 C2 H2 121.0
C2 C3 C4 121.07(13)
C2 C3 H3 119.5
C4 C3 H3 119.5
C5 C4 C3 121.37(13)
C5 C4 H4 119.3
C3 C4 H4 119.3
C4 C5 C6 118.6(2)
C4 C5 H5 120.7
C6 C5 H5 120.7
N1 C6 C5 125.3(2)
N1 C6 C1 115.25(19)
C5 C6 C1 119.5(2)
N1 C7 C8 123.36(19)
N1 C7 S1 116.50(17)
C8 C7 S1 120.13(16)
O1 C8 C7 107.34(17)
O1 C8 H8A 110.2
C7 C8 H8A 110.2
O1 C8 H8B 110.2
C7 C8 H8B 110.2
H8A C8 H8B 108.5
O1 C9 C10 123.5(2)
O1 C9 C14 116.45(18)
C10 C9 C14 120.0(2)
C11 C10 C9 120.2(2)
C11 C10 H10 119.9
C9 C10 H10 119.9
C10 C11 C12 119.9(2)
C10 C11 H11 120.1
C12 C11 H11 120.1
C13 C12 C11 120.6(2)
C13 C12 Cl1 119.9(2)
C11 C12 Cl1 119.50(19)
C12 C13 C14 120.5(2)
C12 C13 H13 119.8
C14 C13 H13 119.8
C13 C14 C9 118.9(2)
C13 C14 C15 117.2(2)
C9 C14 C15 123.62(19)
O2 C15 C16 120.2(2)
O2 C15 C14 118.5(2)
C16 C15 C14 121.3(2)
C17 C16 C21 119.2(2)
C17 C16 C15 121.8(2)
C21 C16 C15 119.0(2)
C18 C17 C16 120.3(2)
C18 C17 H17 119.9
C16 C17 H17 119.9
C17 C18 C19 119.4(2)
C17 C18 H18 120.3
C19 C18 H18 120.3
C20 C19 C18 121.1(2)
C20 C19 Cl2 119.58(19)
C18 C19 Cl2 119.27(19)
C19 C20 C21 119.3(2)
C19 C20 H20 120.4
C21 C20 H20 120.4
C20 C21 C16 120.6(2)
C20 C21 H21 119.7
C16 C21 H21 119.7

loop_
_geom_bond_atom_site_label_1
_geom_bond_atom_site_label_2
_geom_bond_distance
Cl1 C12 1.742(2)
Cl2 C19 1.739(2)
S1 C1 1.732(2)
S1 C7 1.742(2)
O1 C9 1.369(2)
O1 C8 1.418(3)
O2 C15 1.218(3)
N1 C7 1.290(3)
N1 C6 1.388(3)
C1 C2 1.390(3)
C1 C6 1.399(3)
C2 C3 1.370(3)
C2 H2 0.9300
C3 C4 1.3923
C3 H3 0.9300
C4 C5 1.369(3)
C4 H4 0.9300
C5 C6 1.398(3)
C5 H5 0.9300
C7 C8 1.489(3)
C8 H8A 0.9700
C8 H8B 0.9700
C9 C10 1.387(3)
C9 C14 1.398(3)
C10 C11 1.377(3)
C10 H10 0.9300
C11 C12 1.380(3)
C11 H11 0.9300
C12 C13 1.372(3)
C13 C14 1.392(3)
C13 H13 0.9300
C14 C15 1.502(3)
C15 C16 1.490(3)
C16 C17 1.389(3)
C16 C21 1.389(3)
C17 C18 1.375(3)
C17 H17 0.9300
C18 C19 1.382(3)
C18 H18 0.9300
C19 C20 1.373(3)
C20 C21 1.376(3)
C20 H20 0.9300
C21 H21 0.9300

loop_
_geom_hbond_atom_site_label_D
_geom_hbond_atom_site_label_H
_geom_hbond_atom_site_label_A
_geom_hbond_site_symmetry_A
_geom_hbond_distance_DH
_geom_hbond_distance_HA
_geom_hbond_distance_DA
_geom_hbond_angle_DHA
_geom_hbond_publ_flag
C5 H5 O2 4_464 0.9300 2.5600 3.429(3) 157.00 yes
C17 H17 N1 3_666 0.9300 2.6200 3.442(3) 148.00 yes
C18 H18 Cg 1_545 0.93 2.83 3.682(2) 152.1 yes

loop_
_geom_torsion_atom_site_label_1
_geom_torsion_atom_site_label_2
_geom_torsion_atom_site_label_3
_geom_torsion_atom_site_label_4
_geom_torsion
C7 S1 C1 C2 177.6(2)
C7 S1 C1 C6 -0.48(17)
C6 C1 C2 C3 -0.9(4)
S1 C1 C2 C3 -178.70(18)
C1 C2 C3 C4 -0.3(3)
C2 C3 C4 C5 0.85(17)
C3 C4 C5 C6 -0.2(3)
C7 N1 C6 C5 -179.2(2)
C7 N1 C6 C1 0.3(3)
C4 C5 C6 N1 178.5(2)
C4 C5 C6 C1 -0.9(3)
C2 C1 C6 N1 -178.0(2)
S1 C1 C6 N1 0.2(2)
C2 C1 C6 C5 1.5(3)
S1 C1 C6 C5 179.73(18)
C6 N1 C7 C8 178.5(2)
C6 N1 C7 S1 -0.7(2)
C1 S1 C7 N1 0.70(18)
C1 S1 C7 C8 -178.48(19)
C9 O1 C8 C7 176.11(18)
N1 C7 C8 O1 -176.87(19)
S1 C7 C8 O1 2.3(3)
C8 O1 C9 C10 -6.9(3)
C8 O1 C9 C14 171.7(2)
O1 C9 C10 C11 179.0(2)
C14 C9 C10 C11 0.4(3)
C9 C10 C11 C12 -0.6(4)
C10 C11 C12 C13 -0.4(4)
C10 C11 C12 Cl1 -179.97(18)
C11 C12 C13 C14 1.6(3)
Cl1 C12 C13 C14 -178.83(17)
C12 C13 C14 C9 -1.7(3)
C12 C13 C14 C15 -175.9(2)
O1 C9 C14 C13 -177.90(19)
C10 C9 C14 C13 0.7(3)
O1 C9 C14 C15 -4.1(3)
C10 C9 C14 C15 174.5(2)
C13 C14 C15 O2 40.4(3)
C9 C14 C15 O2 -133.5(2)
C13 C14 C15 C16 -138.4(2)
C9 C14 C15 C16 47.7(3)
O2 C15 C16 C17 -148.8(2)
C14 C15 C16 C17 30.0(3)
O2 C15 C16 C21 29.2(3)
C14 C15 C16 C21 -152.1(2)
C21 C16 C17 C18 -0.2(3)
C15 C16 C17 C18 177.7(2)
C16 C17 C18 C19 2.3(3)
C17 C18 C19 C20 -2.1(3)
C17 C18 C19 Cl2 176.40(17)
C18 C19 C20 C21 -0.2(4)
Cl2 C19 C20 C21 -178.73(18)
C19 C20 C21 C16 2.3(3)
C17 C16 C21 C20 -2.1(3)
C15 C16 C21 C20 179.9(2)
